data_4313452
loop_
_publ_author_name
'Megumu Munakata'
'Liang Ping Wu'
'Takayoshi Kuroda-Sowa'
'Masahiko Maekawa'
'Yusaku Suenaga'
'Tetsuhiro Ohta'
'Hisashi Konaka'

_publ_section_title
;
 Construction of the Multidecker Anthracene-Silver(I) System by
 Intramolecular \p-\p Interactions
;
_journal_name_full 'Inorganic Chemistry'
_journal_page_first 2553
_journal_page_last 2558
_journal_paper_doi 10.1021/ic020379l
_journal_volume 42
_journal_year 2003
_chemical_formula_moiety 'C36 H24 Ag4 F12 O12 S4 '
_chemical_formula_sum 'C36 H24 Ag4 F12 O12 S4'
_chemical_formula_weight 1436.27
_space_group_IT_number 2
_symmetry_cell_setting triclinic
_symmetry_Int_Tables_number 2
_symmetry_space_group_name_Hall '-P 1'
_symmetry_space_group_name_H-M 'P -1'
_cell_angle_alpha 94.67(3)
_cell_angle_beta 112.93(3)
_cell_angle_gamma 107.97(3)
_cell_formula_units_Z 1
_cell_length_a 10.622(5)
_cell_length_b 11.474(4)
_cell_length_c 10.426(4)
_cell_measurement_reflns_used 25
_cell_measurement_temperature 296.2
_cell_measurement_theta_max 18.9
_cell_measurement_theta_min 15.5
_cell_volume 1083.3(9)
_computing_cell_refinement 'MSC/AFC Diffractometer Control'
_computing_data_collection 'MSC/AFC Diffractometer Control'
_computing_data_reduction 'teXsan Ver. 1.11'
_computing_publication_material 'teXsan Ver. 1.11'
_computing_structure_refinement SHELXL97
_computing_structure_solution SIR88
_diffrn_measured_fraction_theta_full 1.00
_diffrn_measured_fraction_theta_max 1.00
_diffrn_measurement_device_type 'Rigaku AFC7R'
_diffrn_measurement_method \w-2\q
_diffrn_radiation_type 'Mo K\a'
_diffrn_radiation_wavelength 0.7107
_diffrn_reflns_av_R_equivalents 0.012
_diffrn_reflns_limit_h_max 13
_diffrn_reflns_limit_h_min 0
_diffrn_reflns_limit_k_max 14
_diffrn_reflns_limit_k_min -14
_diffrn_reflns_limit_l_max 12
_diffrn_reflns_limit_l_min -13
_diffrn_reflns_number 5237
_diffrn_reflns_theta_full 27.50
_diffrn_reflns_theta_max 27.50
_diffrn_standards_decay_% 1.20
_diffrn_standards_interval_count 150
_diffrn_standards_number 3
_exptl_absorpt_coefficient_mu 2.082
_exptl_absorpt_correction_T_max 0.659
_exptl_absorpt_correction_T_min 0.604
_exptl_absorpt_correction_type psi-scan
_exptl_absorpt_process_details '(North, Phillips & Mathews, 1968)'
_exptl_crystal_colour yellow
_exptl_crystal_density_diffrn 2.202
_exptl_crystal_density_method 'not measured'
_exptl_crystal_description prismatic
_exptl_crystal_F_000 696.0
_exptl_crystal_size_max 0.250
_exptl_crystal_size_mid 0.250
_exptl_crystal_size_min 0.200
_refine_diff_density_max 2.07
_refine_diff_density_min -1.85
_refine_ls_extinction_coef 0.0000
_refine_ls_extinction_expression Fc^*^=kFc[1+0.001xFc^2^\l^3^/sin(2\q)]^-1/4^
_refine_ls_extinction_method SHELXL
_refine_ls_goodness_of_fit_ref 1.055
_refine_ls_hydrogen_treatment noref
_refine_ls_number_parameters 316
_refine_ls_number_reflns 3993
_refine_ls_R_factor_gt 0.0535
_refine_ls_shift/su_max 0.0020
_refine_ls_structure_factor_coef Fsqd
_refine_ls_weighting_details 'w = 1/[\s^2^(Fo^2^) + (0.0809P)^2^+4.0909P] where P=(Fo^2^+2Fc^2^)/3'
_refine_ls_weighting_scheme calc
_refine_ls_wR_factor_ref 0.1567
_reflns_number_gt 3993
_reflns_number_total 4967
_reflns_threshold_expression >2.0sigma(I)
_cod_data_source_file ic020379l_2.cif
_cod_data_source_block '[Ag2(dpan)0.5_(CF3SO3)2(be'
_cod_original_cell_volume 1083.2(9)
_cod_original_sg_symbol_H-M 'P -1 '
_cod_original_formula_sum 'C36 H24 Ag4 F12 O12 S4 '
_cod_database_code 4313452

loop_
_symmetry_equiv_pos_as_xyz
x,y,z
-x,-y,-z

loop_
_atom_site_label
_atom_site_type_symbol
_atom_site_fract_x
_atom_site_fract_y
_atom_site_fract_z
_atom_site_U_iso_or_equiv
_atom_site_adp_type
_atom_site_occupancy
_atom_site_calc_flag
_atom_site_refinement_flags
_atom_site_disorder_assembly
_atom_site_disorder_group
Ag(1) Ag 1.12251(6) 0.24051(5) 0.91964(5) 0.0531(2) Uani 1.00 d . . .
Ag(2) Ag 1.66850(5) 0.39905(5) 0.91156(6) 0.0532(2) Uani 1.00 d . . .
S(1) S 1.0271(1) 0.3985(1) 1.1443(1) 0.0299(2) Uani 1.00 d . . .
S(2) S 1.5010(2) 0.3821(2) 1.1404(2) 0.0508(4) Uani 1.00 d . . .
F(1) F 0.8828(7) 0.2369(5) 1.2457(6) 0.097(2) Uani 1.00 d . . .
F(2) F 1.1147(8) 0.2846(6) 1.3492(6) 0.097(2) Uani 1.00 d . . .
F(3) F 1.0225(7) 0.4168(5) 1.3929(5) 0.082(2) Uani 1.00 d . . .
F(4) F 1.546(2) 0.229(1) 1.300(2) 0.154(6) Uani 0.60 d P . .
F(5) F 1.680(1) 0.387(1) 1.394(1) 0.223(7) Uani 1.00 d . . .
F(6) F 1.591(3) 0.477(3) 1.390(2) 0.18(1) Uani 0.40 d P . .
F(7) F 1.451(1) 0.324(1) 1.352(1) 0.208(6) Uani 1.00 d . . .
O(1) O 0.9147(5) 0.4507(5) 1.1019(5) 0.053(1) Uani 1.00 d . . .
O(2) O 0.9983(5) 0.2915(4) 1.0388(5) 0.0455(9) Uani 1.00 d . . .
O(3) O 1.1738(5) 0.4913(4) 1.2079(5) 0.055(1) Uani 1.00 d . . .
O(4) O 1.371(1) 0.329(2) 1.065(1) 0.31(1) Uani 1.00 d . . .
O(5) O 1.6211(8) 0.421(1) 1.1169(8) 0.150(5) Uani 1.00 d . . .
O(6) O 1.511(2) 0.513(1) 1.186(1) 0.169(5) Uani 1.00 d . . .
C(1) C 1.0766(6) 0.3176(5) 0.7013(6) 0.035(1) Uani 1.00 d . . .
C(2) C 1.1537(5) 0.2441(4) 0.6850(5) 0.0303(10) Uani 1.00 d . . .
C(3) C 1.0783(5) 0.1203(4) 0.5924(5) 0.0231(8) Uani 1.00 d . . .
C(4) C 1.1566(5) 0.0477(4) 0.5733(5) 0.0241(8) Uani 1.00 d . . .
C(5) C 0.9208(5) 0.0737(4) 0.5196(5) 0.0234(8) Uani 1.00 d . . .
C(6) C 0.8452(5) 0.1507(5) 0.5440(6) 0.032(1) Uani 1.00 d . . .
C(7) C 0.9199(6) 0.2684(5) 0.6312(6) 0.037(1) Uani 1.00 d . . .
C(8) C 1.3205(5) 0.0965(4) 0.6493(5) 0.0269(9) Uani 1.00 d . . .
C(9) C 1.3923(6) 0.0549(6) 0.7678(7) 0.048(1) Uani 1.00 d . . .
C(10) C 1.5443(7) 0.0975(8) 0.8354(8) 0.061(2) Uani 1.00 d . . .
C(11) C 1.6282(6) 0.1826(7) 0.7862(8) 0.052(2) Uani 1.00 d . . .
C(12) C 1.5583(6) 0.2260(7) 0.6704(8) 0.054(2) Uani 1.00 d . . .
C(13) C 1.4044(6) 0.1831(6) 0.6019(7) 0.045(1) Uani 1.00 d . . .
C(14) C 1.0114(9) 0.3306(6) 1.2917(8) 0.055(2) Uani 1.00 d . . .
C(15) C 1.557(1) 0.354(2) 1.316(1) 0.111(5) Uani 1.00 d . . .
C(16) C 1.125(2) 0.0334(10) 1.119(2) 0.111(5) Uani 1.00 d . . .
C(17) C 1.125(1) 0.0229(9) 0.992(2) 0.097(4) Uani 1.00 d . . .
C(18) C 1.003(3) -0.0080(10) 0.875(1) 0.104(5) Uani 1.00 d . . .
H(1) H 1.1283 0.4009 0.7593 0.0425 Uiso 1.00 calc . . .
H(2) H 1.2580 0.2761 0.7360 0.0364 Uiso 1.00 calc . . .
H(3) H 0.7407 0.1191 0.4983 0.0388 Uiso 1.00 calc . . .
H(4) H 0.8671 0.3178 0.6453 0.0444 Uiso 1.00 calc . . .
H(5) H 1.3364 -0.0037 0.8030 0.0581 Uiso 1.00 calc . . .
H(6) H 1.5916 0.0681 0.9168 0.0732 Uiso 1.00 calc . . .
H(7) H 1.7325 0.2105 0.8318 0.0629 Uiso 1.00 calc . . .
H(8) H 1.6148 0.2853 0.6364 0.0646 Uiso 1.00 calc . . .
H(9) H 1.3572 0.2139 0.5220 0.0545 Uiso 1.00 calc . . .
H(10) H 1.2138 0.0586 1.2040 0.1332 Uiso 1.00 calc . . .
H(11) H 1.2154 0.0379 0.9863 0.1167 Uiso 1.00 calc . . .
H(12) H 1.0062 -0.0122 0.7851 0.1243 Uiso 1.00 calc . . .

loop_
_atom_site_aniso_label
_atom_site_aniso_U_11
_atom_site_aniso_U_22
_atom_site_aniso_U_33
_atom_site_aniso_U_12
_atom_site_aniso_U_13
_atom_site_aniso_U_23
Ag(1) 0.0485(3) 0.0633(3) 0.0440(3) 0.0153(2) 0.0233(2) 0.0002(2)
Ag(2) 0.0424(3) 0.0588(3) 0.0516(3) 0.0135(2) 0.0195(2) 0.0039(2)
S(1) 0.0306(6) 0.0289(6) 0.0300(6) 0.0098(5) 0.0145(5) 0.0049(4)
S(2) 0.0335(7) 0.073(1) 0.0488(8) 0.0196(7) 0.0186(6) 0.0232(8)
F(1) 0.121(5) 0.061(3) 0.102(4) -0.012(3) 0.079(4) 0.017(3)
F(2) 0.140(5) 0.097(4) 0.073(3) 0.072(4) 0.036(3) 0.051(3)
F(3) 0.138(5) 0.068(3) 0.055(3) 0.032(3) 0.062(3) 0.010(2)
F(4) 0.20(1) 0.099(8) 0.14(1) 0.070(10) 0.03(1) 0.083(8)
F(5) 0.132(8) 0.29(2) 0.137(8) 0.037(9) -0.034(7) 0.121(9)
F(6) 0.15(2) 0.25(3) 0.054(9) 0.02(2) 0.02(1) -0.08(1)
F(7) 0.183(10) 0.33(2) 0.150(8) 0.07(1) 0.110(8) 0.16(1)
O(1) 0.054(3) 0.066(3) 0.046(2) 0.038(2) 0.018(2) 0.006(2)
O(2) 0.054(2) 0.037(2) 0.049(2) 0.017(2) 0.028(2) -0.001(2)
O(3) 0.040(2) 0.050(2) 0.054(3) -0.006(2) 0.019(2) 0.007(2)
O(4) 0.073(6) 0.51(3) 0.125(8) -0.11(1) -0.038(6) 0.16(1)
O(5) 0.063(4) 0.28(1) 0.071(5) 0.005(6) 0.040(4) 0.021(6)
O(6) 0.20(1) 0.123(8) 0.16(1) 0.084(9) 0.046(9) 0.038(8)
C(1) 0.037(3) 0.025(2) 0.038(3) 0.007(2) 0.015(2) -0.003(2)
C(2) 0.025(2) 0.025(2) 0.033(2) 0.002(2) 0.011(2) -0.002(2)
C(3) 0.022(2) 0.021(2) 0.023(2) 0.004(2) 0.010(2) 0.003(2)
C(4) 0.019(2) 0.023(2) 0.025(2) 0.003(2) 0.008(2) 0.003(2)
C(5) 0.020(2) 0.025(2) 0.024(2) 0.006(2) 0.010(2) 0.004(2)
C(6) 0.024(2) 0.036(2) 0.035(2) 0.012(2) 0.011(2) 0.002(2)
C(7) 0.035(3) 0.033(3) 0.045(3) 0.016(2) 0.020(2) 0.001(2)
C(8) 0.018(2) 0.026(2) 0.030(2) 0.006(2) 0.008(2) 0.000(2)
C(9) 0.031(3) 0.059(4) 0.049(3) 0.013(3) 0.012(2) 0.023(3)
C(10) 0.035(3) 0.081(5) 0.051(4) 0.025(3) 0.000(3) 0.016(4)
C(11) 0.019(2) 0.060(4) 0.058(4) 0.008(2) 0.007(2) -0.010(3)
C(12) 0.025(3) 0.059(4) 0.065(4) -0.001(3) 0.022(3) 0.007(3)
C(13) 0.027(3) 0.054(3) 0.044(3) 0.005(2) 0.013(2) 0.014(3)
C(14) 0.079(5) 0.040(3) 0.050(4) 0.015(3) 0.037(4) 0.013(3)
C(15) 0.073(7) 0.17(1) 0.067(6) 0.023(7) 0.020(5) 0.061(8)
C(16) 0.100(9) 0.053(5) 0.107(9) 0.028(6) -0.023(7) 0.001(6)
C(17) 0.084(7) 0.048(5) 0.20(1) 0.028(5) 0.097(9) 0.037(7)
C(18) 0.24(2) 0.049(5) 0.083(7) 0.068(8) 0.11(1) 0.036(5)

loop_
_atom_type_symbol
_atom_type_description
_atom_type_scat_dispersion_real
_atom_type_scat_dispersion_imag
_atom_type_scat_source
Ag Ag -0.897 1.101
;International Tables for Crystallography
(1992, Vol. C, Tables 4.2.6.8 and 6.1.1.4)
;
S S 0.125 0.123
;International Tables for Crystallography
(1992, Vol. C, Tables 4.2.6.8 and 6.1.1.4)
;
F F 0.017 0.010
;International Tables for Crystallography
(1992, Vol. C, Tables 4.2.6.8 and 6.1.1.4)
;
O O 0.011 0.006
;International Tables for Crystallography
(1992, Vol. C, Tables 4.2.6.8 and 6.1.1.4)
;
C C 0.003 0.002
;International Tables for Crystallography
(1992, Vol. C, Tables 4.2.6.8 and 6.1.1.4)
;
H H 0.000 0.000
;International Tables for Crystallography
(1992, Vol. C, Table 6.1.1.4)
;

loop_
_geom_angle_atom_site_label_1
_geom_angle_atom_site_label_2
_geom_angle_atom_site_label_3
_geom_angle
_geom_angle_site_symmetry_1
_geom_angle_site_symmetry_2
_geom_angle_site_symmetry_3
_geom_angle_publ_flag
O(2) Ag(1) O(4) 109.2(4) . . . yes
O(2) Ag(1) C(1) 112.5(2) . . . yes
O(4) Ag(1) C(1) 107.7(4) . . . yes
O(1) Ag(2) O(3) 79.2(2) 1_655 . 2_867 yes
O(1) Ag(2) O(5) 79.8(2) 1_655 . . yes
O(1) Ag(2) O(6) 141.3(3) 1_655 . 2_867 yes
O(1) Ag(2) C(11) 99.1(2) 1_655 . . yes
O(1) Ag(2) C(12) 122.6(2) 1_655 . . yes
O(3) Ag(2) O(5) 144.3(3) 2_867 . . yes
O(3) Ag(2) O(6) 94.6(4) 2_867 . 2_867 yes
O(3) Ag(2) C(11) 92.1(2) 2_867 . . yes
O(3) Ag(2) C(12) 79.1(2) 2_867 . . yes
O(5) Ag(2) O(6) 84.2(5) . . 2_867 yes
O(5) Ag(2) C(11) 119.6(4) . . . yes
O(5) Ag(2) C(12) 136.6(3) . . . yes
O(6) Ag(2) C(11) 119.4(3) 2_867 . . yes
O(6) Ag(2) C(12) 92.8(3) 2_867 . . yes
C(11) Ag(2) C(12) 30.5(2) . . . yes
O(1) S(1) O(2) 113.7(3) . . . yes
O(1) S(1) O(3) 113.8(3) . . . yes
O(1) S(1) C(14) 103.8(4) . . . yes
O(2) S(1) O(3) 116.1(3) . . . yes
O(2) S(1) C(14) 103.7(3) . . . yes
O(3) S(1) C(14) 103.8(3) . . . yes
O(4) S(2) O(5) 134.7(8) . . . yes
O(4) S(2) O(6) 101(1) . . . yes
O(4) S(2) C(15) 113.4(9) . . . yes
O(5) S(2) O(6) 93.7(9) . . . yes
O(5) S(2) C(15) 107.5(6) . . . yes
O(6) S(2) C(15) 94.2(8) . . . yes
Ag(2) O(1) S(1) 138.4(3) 1_455 . . yes
Ag(1) O(2) S(1) 135.4(3) . . . yes
Ag(2) O(3) S(1) 129.6(3) 2_867 . . yes
Ag(1) O(4) S(2) 176(1) . . . yes
Ag(2) O(5) S(2) 135.0(4) . . . yes
Ag(2) O(6) S(2) 127.7(6) 2_867 . . yes
Ag(1) C(1) C(2) 80.5(3) . . . yes
Ag(1) C(1) C(7) 101.3(4) . . . yes
Ag(1) C(1) H(1) 88.3 . . . no
C(2) C(1) C(7) 120.0(4) . . . yes
C(2) C(1) H(1) 120.0 . . . no
C(7) C(1) H(1) 120.0 . . . no
C(1) C(2) C(3) 121.0(4) . . . yes
C(1) C(2) H(2) 119.5 . . . no
C(3) C(2) H(2) 119.5 . . . no
C(2) C(3) C(4) 120.9(4) . . . yes
C(2) C(3) C(5) 118.1(5) . . . yes
C(4) C(3) C(5) 121.0(4) . . . yes
C(3) C(4) C(5) 119.5(4) . . 2_756 yes
C(3) C(4) C(8) 120.8(4) . . . yes
C(5) C(4) C(8) 119.7(5) 2_756 . . yes
C(3) C(5) C(4) 119.4(5) . . 2_756 yes
C(3) C(5) C(6) 119.0(4) . . . yes
C(4) C(5) C(6) 121.5(4) 2_756 . . yes
C(5) C(6) C(7) 121.5(5) . . . yes
C(5) C(6) H(3) 119.3 . . . no
C(7) C(6) H(3) 119.3 . . . no
C(1) C(7) C(6) 120.3(6) . . . yes
C(1) C(7) H(4) 119.9 . . . no
C(6) C(7) H(4) 119.9 . . . no
C(4) C(8) C(9) 121.0(5) . . . yes
C(4) C(8) C(13) 120.6(5) . . . yes
C(9) C(8) C(13) 118.4(5) . . . yes
C(8) C(9) C(10) 120.8(7) . . . yes
C(8) C(9) H(5) 119.6 . . . no
C(10) C(9) H(5) 119.6 . . . no
C(9) C(10) C(11) 120.7(7) . . . yes
C(9) C(10) H(6) 119.6 . . . no
C(11) C(10) H(6) 119.7 . . . no
Ag(2) C(11) C(10) 105.8(6) . . . yes
Ag(2) C(11) C(12) 79.9(5) . . . yes
Ag(2) C(11) H(7) 84.6 . . . no
C(10) C(11) C(12) 118.9(6) . . . yes
C(10) C(11) H(7) 120.5 . . . no
C(12) C(11) H(7) 120.5 . . . no
Ag(2) C(12) C(11) 69.6(4) . . . yes
Ag(2) C(12) C(13) 111.4(6) . . . yes
Ag(2) C(12) H(8) 89.0 . . . no
C(11) C(12) C(13) 120.4(7) . . . yes
C(11) C(12) H(8) 119.7 . . . no
C(13) C(12) H(8) 119.8 . . . no
C(8) C(13) C(12) 120.7(6) . . . yes
C(8) C(13) H(9) 119.6 . . . no
C(12) C(13) H(9) 119.7 . . . no
S(1) C(14) F(1) 110.3(5) . . . yes
S(1) C(14) F(2) 111.3(7) . . . yes
S(1) C(14) F(3) 110.6(5) . . . yes
F(1) C(14) F(2) 107.4(6) . . . yes
F(1) C(14) F(3) 108.6(9) . . . yes
F(2) C(14) F(3) 108.5(6) . . . yes
S(2) C(15) F(4) 105.7(10) . . . yes
S(2) C(15) F(5) 120(1) . . . yes
S(2) C(15) F(6) 97(1) . . . yes
S(2) C(15) F(7) 112.4(9) . . . yes
F(4) C(15) F(5) 90(1) . . . yes
F(4) C(15) F(6) 156(1) . . . yes
F(4) C(15) F(7) 88(1) . . . yes
F(5) C(15) F(6) 75(1) . . . yes
F(5) C(15) F(7) 124(1) . . . yes
F(6) C(15) F(7) 84(1) . . . yes
C(17) C(16) C(18) 118(1) . . 2_757 yes
C(17) C(16) H(10) 120.8 . . . no
C(18) C(16) H(10) 120.7 2_757 . . no
C(16) C(17) C(18) 121(1) . . . yes
C(16) C(17) H(11) 119.4 . . . no
C(18) C(17) H(11) 119.5 . . . no
C(16) C(18) C(17) 120(1) 2_757 . . yes
C(16) C(18) H(12) 119.9 2_757 . . no
C(17) C(18) H(12) 119.7 . . . no
O(2) Ag(1) O(4) 109.2(4) . . . yes
O(2) Ag(1) C(1) 112.5(2) . . . yes
O(2) Ag(1) C(2) 143.8(2) . . . yes
O(2) Ag(1) C(18) 97.7(6) . . . yes
O(2) Ag(1) C(17) 99.2(5) . . . yes
O(4) Ag(1) C(1) 107.7(4) . . . yes
O(4) Ag(1) C(2) 94.0(4) . . . yes
O(4) Ag(1) C(18) 115.5(7) . . . yes
O(4) Ag(1) C(17) 88.6(6) . . . yes
C(1) Ag(1) C(2) 31.8(2) . . . yes
C(1) Ag(1) C(18) 114.1(3) . . . yes
C(1) Ag(1) C(17) 136.0(5) . . . yes
C(2) Ag(1) C(18) 96.8(4) . . . yes
C(2) Ag(1) C(17) 109.1(5) . . . yes
C(18) Ag(1) C(17) 28.4(5) . . . yes
O(6) Ag(2) O(5) 84.2(5) 2_867 . . yes
O(6) Ag(2) O(1) 141.3(3) 2_867 . 1_655 yes
O(6) Ag(2) C(11) 119.4(3) 2_867 . . yes
O(6) Ag(2) O(3) 94.6(4) 2_867 . 2_867 yes
O(6) Ag(2) C(12) 92.8(3) 2_867 . . yes
O(5) Ag(2) O(1) 79.8(2) . . 1_655 yes
O(5) Ag(2) C(11) 119.6(4) . . . yes
O(5) Ag(2) O(3) 144.3(3) . . 2_867 yes
O(5) Ag(2) C(12) 136.6(3) . . . yes
O(1) Ag(2) C(11) 99.1(2) 1_655 . . yes
O(1) Ag(2) O(3) 79.2(2) 1_655 . 2_867 yes
O(1) Ag(2) C(12) 122.6(2) 1_655 . . yes
C(11) Ag(2) O(3) 92.1(2) . . 2_867 yes
C(11) Ag(2) C(12) 30.5(2) . . . yes
O(3) Ag(2) C(12) 79.1(2) 2_867 . . yes

loop_
_geom_bond_atom_site_label_1
_geom_bond_atom_site_label_2
_geom_bond_distance
_geom_bond_site_symmetry_1
_geom_bond_site_symmetry_2
_geom_bond_publ_flag
Ag(1) O(2) 2.294(6) . . yes
Ag(1) O(4) 2.296(9) . . yes
Ag(1) C(1) 2.435(6) . . yes
Ag(2) O(1) 2.436(4) . 1_655 yes
Ag(2) O(3) 2.553(6) . 2_867 yes
Ag(2) O(5) 2.39(1) . . yes
Ag(2) O(6) 2.36(2) . 2_867 yes
Ag(2) C(11) 2.537(8) . . yes
Ag(2) C(12) 2.664(7) . . yes
S(1) O(1) 1.433(6) . . yes
S(1) O(2) 1.448(5) . . yes
S(1) O(3) 1.434(4) . . yes
S(1) C(14) 1.820(9) . . yes
S(2) O(4) 1.206(9) . . yes
S(2) O(5) 1.341(10) . . yes
S(2) O(6) 1.49(1) . . yes
S(2) C(15) 1.78(1) . . yes
F(1) C(14) 1.323(9) . . yes
F(2) C(14) 1.32(1) . . yes
F(3) C(14) 1.33(1) . . yes
F(4) C(15) 1.40(2) . . yes
F(5) C(15) 1.16(1) . . yes
F(6) C(15) 1.41(4) . . yes
F(7) C(15) 1.28(2) . . yes
C(1) C(2) 1.386(9) . . yes
C(1) C(7) 1.424(8) . . yes
C(1) H(1) 0.951 . . no
C(2) C(3) 1.437(6) . . yes
C(2) H(2) 0.951 . . no
C(3) C(4) 1.399(8) . . yes
C(3) C(5) 1.433(6) . . yes
C(4) C(5) 1.417(6) . 2_756 yes
C(4) C(8) 1.490(6) . . yes
C(5) C(6) 1.432(9) . . yes
C(6) C(7) 1.362(7) . . yes
C(6) H(3) 0.950 . . no
C(7) H(4) 0.951 . . no
C(8) C(9) 1.386(9) . . yes
C(8) C(13) 1.379(9) . . yes
C(9) C(10) 1.383(9) . . yes
C(9) H(5) 0.950 . . no
C(10) C(11) 1.38(1) . . yes
C(10) H(6) 0.952 . . no
C(11) C(12) 1.37(1) . . yes
C(11) H(7) 0.950 . . no
C(12) C(13) 1.401(8) . . yes
C(12) H(8) 0.950 . . no
C(13) H(9) 0.950 . . no
C(16) C(17) 1.32(3) . . yes
C(16) C(18) 1.32(3) . 2_757 yes
C(16) H(10) 0.950 . . no
C(17) C(18) 1.31(2) . . yes
C(17) H(11) 0.950 . . no
C(18) H(12) 0.950 . . no

loop_
_geom_contact_atom_site_label_1
_geom_contact_atom_site_label_2
_geom_contact_distance
_geom_contact_site_symmetry_1
_geom_contact_site_symmetry_2
_geom_contact_publ_flag
Ag(2) O(3) 2.553(6) . 2_867 ?
Ag(2) C(11) 2.537(8) . . ?
Ag(2) C(12) 2.664(7) . . ?
S(1) O(1) 3.355(6) . 2_767 ?
F(1) C(6) 3.469(10) . 1_556 ?
F(1) C(5) 3.501(8) . 1_556 ?
F(2) C(3) 3.350(8) . 1_556 ?
F(2) F(6) 3.39(2) . 2_868 ?
F(2) C(2) 3.450(9) . 1_556 ?
F(3) F(5) 3.05(1) . 2_868 ?
F(3) F(3) 3.09(1) . 2_768 ?
F(3) C(1) 3.395(8) . 1_556 ?
F(3) C(7) 3.452(9) . 1_556 ?
F(3) C(7) 3.521(8) . 2_767 ?
F(3) F(5) 3.55(2) . 1_455 ?
F(3) F(6) 3.56(2) . 2_868 ?
F(4) C(10) 3.58(2) . 2_857 ?
F(4) C(9) 3.58(2) . 2_857 ?
F(5) C(7) 3.50(2) . 1_656 ?
F(7) C(13) 3.29(2) . 1_556 ?
F(7) C(12) 3.47(2) . 1_556 ?
O(1) O(5) 3.10(1) . 1_455 ?
O(1) C(1) 3.178(8) . 2_767 ?
O(1) O(3) 3.182(7) . 2_767 ?
O(1) O(1) 3.35(1) . 2_767 ?
O(1) O(2) 3.440(7) . 2_767 ?
O(1) C(7) 3.529(7) . 2_767 ?
O(2) C(11) 3.510(7) . 1_455 ?
Ag(1) C(2) 2.595(6) . . ?
Ag(1) C(18) 2.65(1) . . ?
Ag(1) C(17) 2.67(1) . . ?
Ag(2) C(11) 2.537(8) . . ?
Ag(2) O(3) 2.553(6) . 2_867 ?
Ag(2) C(12) 2.664(7) . . ?
